data_7236600
loop_
_publ_author_name
'Zhang, Meirong'
'Jin, Zhitong'
'Feng, Chuanqi'
'Wang, Min'
'Wang, Zhong-Sheng'

_publ_section_title
;
 Phenyl and thienyl functionalized imidazolium iodides for highly
 efficient quasi-solid-state dye-sensitized solar cells
;
_journal_issue 32
_journal_name_full 'Journal of Materials Chemistry A'
_journal_page_first 16976
_journal_paper_doi 10.1039/C7TA04717G
_journal_volume 5
_journal_year 2017
_chemical_formula_moiety 'C10 H11 N2, I'
_chemical_formula_sum 'C10 H11 I N2'
_chemical_formula_weight 286.11
_chemical_name_common MPHII
_chemical_name_systematic '3-methyl-1-phenyl-1H-imidazol-3-ium iodide'
_space_group_IT_number 14
_space_group_name_Hall '-P 2ybc'
_space_group_name_H-M_alt 'P 1 21/c 1'
_symmetry_cell_setting monoclinic
_symmetry_space_group_name_H-M 'P 1 21/c 1'
_atom_sites_solution_hydrogens geom
_atom_sites_solution_primary direct
_atom_sites_solution_secondary difmap
_audit_creation_method SHELXL-97
_audit_update_record
;
2017-01-04 deposited with the CCDC.
2017-08-01 downloaded from the CCDC.
;
_cell_angle_alpha 90.00
_cell_angle_beta 93.388(2)
_cell_angle_gamma 90.00
_cell_formula_units_Z 16
_cell_length_a 8.2438(12)
_cell_length_b 31.628(4)
_cell_length_c 17.204(2)
_cell_measurement_reflns_used 6049
_cell_measurement_temperature 293(2)
_cell_measurement_theta_max 23.11
_cell_measurement_theta_min 2.46
_cell_volume 4477.8(10)
_computing_cell_refinement 'Bruker SAINT'
_computing_data_collection 'Bruker APEX2'
_computing_data_reduction 'Bruker SAINT'
_computing_molecular_graphics 'Bruker SHELXTL'
_computing_publication_material 'Bruker SHELXTL'
_computing_structure_refinement 'SHELXL-97 (Sheldrick, 1997)'
_computing_structure_solution 'SHELXS-97 (Sheldrick, 1990)'
_diffrn_ambient_temperature 293(2)
_diffrn_measured_fraction_theta_full 0.997
_diffrn_measured_fraction_theta_max 0.997
_diffrn_measurement_device_type 'Bruker APEX-II CCD'
_diffrn_measurement_method '\f and \w scans'
_diffrn_radiation_monochromator graphite
_diffrn_radiation_source 'sealed with oil'
_diffrn_radiation_type MoK\a
_diffrn_radiation_wavelength 0.71073
_diffrn_reflns_av_R_equivalents 0.0458
_diffrn_reflns_av_sigmaI/netI 0.0494
_diffrn_reflns_limit_h_max 9
_diffrn_reflns_limit_h_min -9
_diffrn_reflns_limit_k_max 37
_diffrn_reflns_limit_k_min -30
_diffrn_reflns_limit_l_max 20
_diffrn_reflns_limit_l_min -20
_diffrn_reflns_number 26556
_diffrn_reflns_theta_full 25.10
_diffrn_reflns_theta_max 25.10
_diffrn_reflns_theta_min 1.35
_diffrn_standards_number 0
_exptl_absorpt_coefficient_mu 2.820
_exptl_absorpt_correction_T_max 0.8490
_exptl_absorpt_correction_T_min 0.7284
_exptl_absorpt_correction_type multi-scan
_exptl_absorpt_process_details 'SADABS; Sheldrick, 1996'
_exptl_crystal_colour colourless
_exptl_crystal_density_diffrn 1.698
_exptl_crystal_density_meas ?
_exptl_crystal_density_method 'not measured'
_exptl_crystal_description block
_exptl_crystal_F_000 2208
_exptl_crystal_size_max 0.12
_exptl_crystal_size_mid 0.10
_exptl_crystal_size_min 0.06
_refine_diff_density_max 0.930
_refine_diff_density_min -1.498
_refine_diff_density_rms 0.150
_refine_ls_extinction_method none
_refine_ls_goodness_of_fit_ref 1.108
_refine_ls_hydrogen_treatment constr
_refine_ls_matrix_type full
_refine_ls_number_parameters 473
_refine_ls_number_reflns 7940
_refine_ls_number_restraints 0
_refine_ls_restrained_S_all 1.108
_refine_ls_R_factor_all 0.0990
_refine_ls_R_factor_gt 0.0699
_refine_ls_shift/su_max 0.000
_refine_ls_shift/su_mean 0.000
_refine_ls_structure_factor_coef Fsqd
_refine_ls_weighting_details 'calc w=1/[\s^2^(Fo^2^)+(0.0725P)^2^+30.2411P] where P=(Fo^2^+2Fc^2^)/3'
_refine_ls_weighting_scheme calc
_refine_ls_wR_factor_gt 0.1785
_refine_ls_wR_factor_ref 0.1900
_reflns_number_gt 5656
_reflns_number_total 7940
_reflns_threshold_expression >2sigma(I)
_cod_data_source_file c7ta04717g2.cif
_cod_data_source_block mo_mhii_a
_cod_depositor_comments
;
The following automatic conversions were performed:

data item '_exptl_absorpt_correction_type' value 'Multi-scan' was
changed to 'multi-scan' in accordance with the
/home/saulius/struct/COD-crude-data/automatic-downloads/DataCite-retrospective/RSC/depositions/lib/dictionaries/cif_core.dic
dictionary named 'cif_core.dic' version 2.4.2 last updated on
2011-04-26.

data item '_symmetry_cell_setting' value 'Monoclinic' was changed to
'monoclinic' in accordance with the
/home/saulius/struct/COD-crude-data/automatic-downloads/DataCite-retrospective/RSC/depositions/lib/dictionaries/cif_core.dic
dictionary named 'cif_core.dic' version 2.4.2 last updated on
2011-04-26.

data item '_exptl_crystal_density_meas' value 'not measured' was
changed to '?' -- the value is perceived as not measured.

Automatic conversion script
Id: cif_fix_values 6909 2019-04-08 15:41:33Z antanas 
;
_cod_original_cell_volume 4477.7(11)
_cod_original_sg_symbol_H-M P2(1)/c
_cod_database_code 7236600

loop_
_symmetry_equiv_pos_as_xyz
'x, y, z'
'-x, y+1/2, -z+1/2'
'-x, -y, -z'
'x, -y-1/2, z-1/2'

loop_
_atom_site_label
_atom_site_type_symbol
_atom_site_fract_x
_atom_site_fract_y
_atom_site_fract_z
_atom_site_U_iso_or_equiv
_atom_site_adp_type
_atom_site_occupancy
_atom_site_symmetry_multiplicity
_atom_site_calc_flag
_atom_site_refinement_flags
C18 C 0.8465(17) 0.1702(5) 0.3983(10) 0.082(4) Uani 1 1 d .
H18 H 0.8983 0.1472 0.4225 0.098 Uiso 1 1 calc R
C8 C 0.3386(15) 0.1701(5) 0.3147(9) 0.074(4) Uani 1 1 d .
H8 H 0.3883 0.1480 0.2894 0.089 Uiso 1 1 calc R
C20 C 0.7813(13) 0.2096(4) 0.2853(7) 0.059(3) Uani 1 1 d .
H20 H 0.7894 0.2133 0.2321 0.071 Uiso 1 1 calc R
C19 C 0.8556(14) 0.1768(4) 0.3217(9) 0.075(4) Uani 1 1 d .
H19 H 0.9152 0.1581 0.2929 0.090 Uiso 1 1 calc R
C7 C 0.2942(14) 0.2048(4) 0.2752(8) 0.068(3) Uani 1 1 d .
H7 H 0.3147 0.2070 0.2228 0.082 Uiso 1 1 calc R
C16 C 0.6830(14) 0.2335(4) 0.4066(7) 0.065(3) Uani 1 1 d .
H16 H 0.6289 0.2531 0.4359 0.078 Uiso 1 1 calc R
C17 C 0.7592(18) 0.1982(5) 0.4403(8) 0.082(4) Uani 1 1 d .
H17 H 0.7506 0.1933 0.4932 0.098 Uiso 1 1 calc R
C15 C 0.6921(12) 0.2378(3) 0.3275(6) 0.047(2) Uani 1 1 d .
I1 I 0.30015(9) 0.06165(2) 0.54005(4) 0.0580(2) Uani 1 1 d .
I3 I 0.77862(10) 0.06083(3) 0.95677(4) 0.0661(3) Uani 1 1 d .
C35 C 0.5364(11) -0.0159(3) 0.7222(6) 0.043(2) Uani 1 1 d .
C34 C 0.6685(11) 0.0236(3) 0.6188(6) 0.045(2) Uani 1 1 d .
H34 H 0.6446 0.0043 0.5789 0.054 Uiso 1 1 calc R
N7 N 0.7459(9) 0.0584(3) 0.6113(5) 0.048(2) Uani 1 1 d .
C33 C 0.6829(14) 0.0542(3) 0.7319(5) 0.053(3) Uani 1 1 d .
H33 H 0.6732 0.0596 0.7846 0.063 Uiso 1 1 calc R
C27 C 0.0014(16) -0.0338(5) 0.6536(9) 0.080(4) Uani 1 1 d .
H27 H 0.0104 -0.0337 0.5999 0.096 Uiso 1 1 calc R
C40 C 0.4726(13) -0.0457(3) 0.6725(7) 0.056(3) Uani 1 1 d .
H40 H 0.4848 -0.0431 0.6194 0.067 Uiso 1 1 calc R
N8 N 0.6272(9) 0.0192(2) 0.6921(5) 0.0412(18) Uani 1 1 d .
N6 N 0.1330(10) 0.0312(3) 0.8219(6) 0.054(2) Uani 1 1 d .
N5 N 0.2370(12) 0.0667(4) 0.9198(7) 0.074(3) Uani 1 1 d .
C32 C 0.7547(14) 0.0795(4) 0.6807(7) 0.063(3) Uani 1 1 d .
H32 H 0.8007 0.1059 0.6907 0.075 Uiso 1 1 calc R
C25 C 0.0593(11) -0.0024(3) 0.7760(6) 0.047(2) Uani 1 1 d .
C26 C 0.0718(12) -0.0027(4) 0.6979(6) 0.057(3) Uani 1 1 d .
H26 H 0.1291 0.0187 0.6745 0.069 Uiso 1 1 calc R
C38 C 0.3697(14) -0.0832(4) 0.7780(9) 0.070(4) Uani 1 1 d .
H38 H 0.3113 -0.1058 0.7966 0.084 Uiso 1 1 calc R
C36 C 0.5195(14) -0.0186(4) 0.7997(6) 0.059(3) Uani 1 1 d .
H36 H 0.5632 0.0022 0.8330 0.071 Uiso 1 1 calc R
C23 C 0.1664(16) 0.0715(4) 0.7953(11) 0.087(5) Uani 1 1 d .
H23 H 0.1475 0.0817 0.7449 0.104 Uiso 1 1 calc R
C24 C 0.1758(13) 0.0284(4) 0.8974(7) 0.057(3) Uani 1 1 d .
H24 H 0.1657 0.0048 0.9289 0.068 Uiso 1 1 calc R
C29 C -0.0942(15) -0.0663(4) 0.7686(9) 0.073(4) Uani 1 1 d .
H29 H -0.1472 -0.0880 0.7933 0.088 Uiso 1 1 calc R
C37 C 0.4347(16) -0.0533(5) 0.8296(8) 0.080(4) Uani 1 1 d .
H37 H 0.4229 -0.0560 0.8828 0.096 Uiso 1 1 calc R
C30 C -0.0226(14) -0.0334(3) 0.8121(8) 0.062(3) Uani 1 1 d .
H30 H -0.0309 -0.0325 0.8658 0.074 Uiso 1 1 calc R
C22 C 0.2312(17) 0.0930(4) 0.8569(10) 0.085(4) Uani 1 1 d .
H22 H 0.2661 0.1209 0.8567 0.102 Uiso 1 1 calc R
C39 C 0.3902(14) -0.0798(4) 0.7002(8) 0.069(3) Uani 1 1 d .
H39 H 0.3488 -0.1005 0.6660 0.083 Uiso 1 1 calc R
C28 C -0.0862(14) -0.0667(5) 0.6891(9) 0.080(4) Uani 1 1 d .
H28 H -0.1369 -0.0879 0.6592 0.096 Uiso 1 1 calc R
I2 I -0.01621(10) 0.18703(2) 0.65859(4) 0.0595(2) Uani 1 1 d .
I4 I 0.47878(10) 0.19019(3) 0.05835(5) 0.0665(3) Uani 1 1 d .
N3 N 0.5132(11) 0.3121(3) 0.1939(7) 0.063(3) Uani 1 1 d .
N2 N 0.1029(9) 0.2678(2) 0.4271(5) 0.0448(19) Uani 1 1 d .
C5 C 0.1855(11) 0.2343(3) 0.3888(6) 0.045(2) Uani 1 1 d .
N4 N 0.6161(9) 0.2736(3) 0.2892(5) 0.047(2) Uani 1 1 d .
C4 C 0.0845(13) 0.2714(4) 0.5027(6) 0.055(3) Uani 1 1 d .
H4 H 0.1228 0.2522 0.5404 0.066 Uiso 1 1 calc R
N1 N 0.0037(11) 0.3063(3) 0.5165(6) 0.058(2) Uani 1 1 d .
C14 C 0.5772(12) 0.2756(3) 0.2121(6) 0.049(2) Uani 1 1 d .
H14 H 0.5938 0.2539 0.1769 0.059 Uiso 1 1 calc R
C11 C 0.4597(15) 0.3259(5) 0.1156(7) 0.076(4) Uani 1 1 d .
H11A H 0.5163 0.3101 0.0780 0.114 Uiso 1 1 calc R
H11B H 0.4825 0.3555 0.1100 0.114 Uiso 1 1 calc R
H11C H 0.3449 0.3212 0.1072 0.114 Uiso 1 1 calc R
C10 C 0.2305(14) 0.1982(4) 0.4315(8) 0.066(3) Uani 1 1 d .
H10 H 0.2075 0.1953 0.4835 0.079 Uiso 1 1 calc R
C3 C 0.0284(14) 0.3021(3) 0.3882(6) 0.055(3) Uani 1 1 d .
H3 H 0.0207 0.3077 0.3350 0.065 Uiso 1 1 calc R
C6 C 0.2162(12) 0.2384(3) 0.3123(7) 0.053(3) Uani 1 1 d .
H6 H 0.1864 0.2628 0.2849 0.063 Uiso 1 1 calc R
C12 C 0.5130(15) 0.3353(4) 0.2610(9) 0.074(4) Uani 1 1 d .
H12 H 0.4748 0.3628 0.2651 0.089 Uiso 1 1 calc R
C2 C -0.0309(15) 0.3257(4) 0.4473(8) 0.069(3) Uani 1 1 d .
H2 H -0.0864 0.3512 0.4408 0.083 Uiso 1 1 calc R
C13 C 0.5776(16) 0.3115(4) 0.3207(7) 0.068(3) Uani 1 1 d .
H13 H 0.5926 0.3194 0.3726 0.082 Uiso 1 1 calc R
C9 C 0.3115(15) 0.1665(4) 0.3925(10) 0.077(4) Uani 1 1 d .
H9 H 0.3478 0.1426 0.4196 0.092 Uiso 1 1 calc R
C31 C 0.8057(16) 0.0753(4) 0.5394(8) 0.082(4) Uani 1 1 d .
H31A H 0.8382 0.0525 0.5071 0.122 Uiso 1 1 calc R
H31B H 0.8972 0.0934 0.5516 0.122 Uiso 1 1 calc R
H31C H 0.7210 0.0913 0.5122 0.122 Uiso 1 1 calc R
C21 C 0.292(2) 0.0758(5) 0.9999(9) 0.103(5) Uani 1 1 d .
H21A H 0.2063 0.0897 1.0256 0.155 Uiso 1 1 calc R
H21B H 0.3854 0.0938 1.0005 0.155 Uiso 1 1 calc R
H21C H 0.3195 0.0499 1.0265 0.155 Uiso 1 1 calc R
C1 C -0.0339(19) 0.3218(5) 0.5920(8) 0.090(4) Uani 1 1 d .
H1A H -0.0303 0.2988 0.6285 0.135 Uiso 1 1 calc R
H1B H -0.1407 0.3340 0.5889 0.135 Uiso 1 1 calc R
H1C H 0.0441 0.3428 0.6089 0.135 Uiso 1 1 calc R

loop_
_atom_site_aniso_label
_atom_site_aniso_U_11
_atom_site_aniso_U_22
_atom_site_aniso_U_33
_atom_site_aniso_U_23
_atom_site_aniso_U_13
_atom_site_aniso_U_12
C18 0.065(8) 0.085(10) 0.093(11) 0.035(9) -0.021(8) -0.015(7)
C8 0.057(7) 0.075(9) 0.091(11) -0.011(8) 0.008(7) 0.003(6)
C20 0.056(7) 0.076(8) 0.046(6) 0.014(6) 0.012(5) -0.002(6)
C19 0.048(7) 0.065(8) 0.109(12) 0.001(8) -0.018(7) -0.004(6)
C7 0.053(7) 0.068(8) 0.084(9) -0.012(7) 0.014(6) -0.009(6)
C16 0.063(7) 0.076(9) 0.056(7) -0.001(6) 0.000(6) -0.016(6)
C17 0.080(9) 0.115(12) 0.049(7) 0.043(8) -0.007(7) -0.028(9)
C15 0.044(5) 0.053(7) 0.044(6) 0.002(5) -0.005(5) -0.016(5)
I1 0.0575(4) 0.0601(5) 0.0558(4) 0.0001(4) -0.0005(3) -0.0017(3)
I3 0.0804(5) 0.0640(5) 0.0560(5) -0.0065(4) 0.0204(4) -0.0180(4)
C35 0.038(5) 0.043(6) 0.047(6) 0.004(4) 0.007(4) 0.007(4)
C34 0.038(5) 0.053(6) 0.043(6) -0.003(5) -0.006(4) 0.001(5)
N7 0.036(4) 0.053(5) 0.055(5) 0.010(4) -0.002(4) -0.006(4)
C33 0.071(7) 0.063(7) 0.025(5) -0.003(5) 0.004(5) -0.007(6)
C27 0.062(8) 0.095(11) 0.082(10) -0.007(8) -0.005(7) 0.024(8)
C40 0.063(7) 0.043(6) 0.061(7) 0.011(5) -0.012(6) -0.003(5)
N8 0.037(4) 0.044(5) 0.043(5) 0.004(4) -0.002(3) 0.003(3)
N6 0.049(5) 0.048(5) 0.066(6) 0.009(4) 0.011(4) -0.002(4)
N5 0.052(6) 0.081(8) 0.087(8) -0.013(7) -0.005(5) -0.021(5)
C32 0.072(8) 0.046(7) 0.067(8) -0.001(6) -0.019(6) -0.005(6)
C25 0.040(5) 0.041(6) 0.059(6) -0.002(5) 0.001(5) 0.003(4)
C26 0.043(6) 0.081(8) 0.049(6) 0.007(6) 0.016(5) 0.009(6)
C38 0.051(7) 0.064(8) 0.098(11) 0.014(7) 0.021(7) 0.008(6)
C36 0.061(7) 0.069(8) 0.048(6) 0.001(6) 0.010(5) -0.003(6)
C23 0.059(8) 0.068(9) 0.136(14) 0.018(9) 0.027(8) -0.015(7)
C24 0.049(6) 0.062(7) 0.060(7) -0.005(6) 0.012(5) -0.007(5)
C29 0.058(7) 0.060(8) 0.099(11) -0.016(7) -0.016(7) 0.000(6)
C37 0.068(8) 0.119(12) 0.053(7) 0.021(8) 0.017(6) 0.004(8)
C30 0.061(7) 0.051(7) 0.074(8) 0.003(6) 0.007(6) -0.004(5)
C22 0.087(10) 0.051(8) 0.120(13) -0.004(8) 0.033(9) -0.033(7)
C39 0.057(7) 0.059(8) 0.095(10) 0.006(7) 0.021(7) -0.010(6)
C28 0.044(6) 0.090(10) 0.105(11) -0.035(9) -0.006(7) 0.020(7)
I2 0.0661(5) 0.0647(5) 0.0483(4) -0.0082(3) 0.0072(3) -0.0167(4)
I4 0.0667(5) 0.0673(5) 0.0660(5) -0.0037(4) 0.0087(4) 0.0022(4)
N3 0.049(5) 0.059(6) 0.082(7) 0.024(6) 0.007(5) 0.007(5)
N2 0.039(4) 0.043(5) 0.052(5) 0.004(4) -0.002(4) -0.010(4)
C5 0.033(5) 0.038(6) 0.062(7) 0.001(5) -0.011(5) -0.010(4)
N4 0.038(4) 0.058(6) 0.047(5) 0.000(4) 0.003(4) -0.006(4)
C4 0.051(6) 0.065(8) 0.050(7) 0.004(5) 0.009(5) -0.012(5)
N1 0.046(5) 0.062(6) 0.068(7) -0.005(5) 0.007(5) -0.016(5)
C14 0.044(6) 0.050(7) 0.054(7) 0.005(5) 0.007(5) -0.005(5)
C11 0.056(7) 0.101(10) 0.073(9) 0.040(8) 0.017(6) 0.013(7)
C10 0.060(7) 0.061(8) 0.073(8) 0.011(6) -0.014(6) -0.002(6)
C3 0.085(8) 0.043(6) 0.033(5) 0.011(4) -0.019(5) 0.009(5)
C6 0.044(6) 0.052(7) 0.062(7) 0.004(5) -0.003(5) -0.003(5)
C12 0.064(8) 0.061(8) 0.100(11) 0.001(8) 0.035(8) 0.014(6)
C2 0.075(8) 0.046(7) 0.087(10) -0.007(7) 0.008(7) 0.000(6)
C13 0.084(9) 0.073(9) 0.049(7) -0.017(6) 0.009(6) 0.016(7)
C9 0.063(8) 0.041(7) 0.125(13) 0.016(7) -0.003(8) 0.013(6)
C31 0.078(9) 0.085(10) 0.085(10) 0.022(8) 0.029(7) -0.017(7)
C21 0.104(12) 0.123(13) 0.083(10) -0.044(9) 0.013(9) -0.044(10)
C1 0.092(10) 0.117(13) 0.062(9) -0.013(8) 0.012(8) 0.005(9)

loop_
_atom_type_symbol
_atom_type_description
_atom_type_scat_dispersion_real
_atom_type_scat_dispersion_imag
_atom_type_scat_source
C C 0.0033 0.0016 'International Tables Vol C Tables 4.2.6.8 and 6.1.1.4'
H H 0.0000 0.0000 'International Tables Vol C Tables 4.2.6.8 and 6.1.1.4'
N N 0.0061 0.0033 'International Tables Vol C Tables 4.2.6.8 and 6.1.1.4'
I I -0.4742 1.8119 'International Tables Vol C Tables 4.2.6.8 and 6.1.1.4'

loop_
_geom_angle_atom_site_label_1
_geom_angle_atom_site_label_2
_geom_angle_atom_site_label_3
_geom_angle
C19 C18 C17 118.6(13)
C7 C8 C9 120.5(13)
C19 C20 C15 119.7(12)
C20 C19 C18 122.0(14)
C8 C7 C6 120.6(13)
C15 C16 C17 116.2(13)
C18 C17 C16 122.4(12)
C16 C15 C20 121.0(11)
C16 C15 N4 118.9(10)
C20 C15 N4 119.9(9)
C36 C35 C40 121.2(10)
C36 C35 N8 119.1(9)
C40 C35 N8 119.7(9)
N7 C34 N8 110.0(9)
C34 N7 C32 109.4(9)
C34 N7 C31 126.5(10)
C32 N7 C31 123.9(10)
C32 C33 N8 107.5(9)
C26 C27 C28 119.9(14)
C35 C40 C39 120.6(12)
C34 N8 C33 107.0(8)
C34 N8 C35 125.7(8)
C33 N8 C35 127.3(8)
C24 N6 C23 109.6(11)
C24 N6 C25 124.5(9)
C23 N6 C25 125.8(11)
C24 N5 C22 108.8(11)
C24 N5 C21 122.4(12)
C22 N5 C21 128.7(13)
C33 C32 N7 106.1(10)
C26 C25 C30 121.3(11)
C26 C25 N6 119.6(10)
C30 C25 N6 119.1(10)
C25 C26 C27 120.5(12)
C39 C38 C37 120.7(12)
C35 C36 C37 119.3(11)
C22 C23 N6 106.4(14)
N6 C24 N5 106.9(11)
C28 C29 C30 119.8(14)
C38 C37 C36 118.6(12)
C25 C30 C29 119.9(12)
C23 C22 N5 108.2(12)
C38 C39 C40 119.6(13)
C29 C28 C27 118.5(13)
C14 N3 C12 107.0(10)
C14 N3 C11 125.8(12)
C12 N3 C11 127.1(11)
C4 N2 C3 109.4(9)
C4 N2 C5 126.7(9)
C3 N2 C5 123.9(9)
C6 C5 C10 121.7(11)
C6 C5 N2 119.6(9)
C10 C5 N2 118.7(10)
C14 N4 C13 107.6(9)
C14 N4 C15 124.1(9)
C13 N4 C15 128.2(9)
N1 C4 N2 109.7(10)
C4 N1 C2 107.8(10)
C4 N1 C1 125.9(11)
C2 N1 C1 126.3(11)
N3 C14 N4 110.4(10)
C9 C10 C5 116.9(13)
C2 C3 N2 103.4(9)
C5 C6 C7 118.8(11)
C13 C12 N3 108.7(11)
N1 C2 C3 109.7(10)
C12 C13 N4 106.2(11)
C8 C9 C10 121.3(12)

loop_
_geom_bond_atom_site_label_1
_geom_bond_atom_site_label_2
_geom_bond_distance
C18 C19 1.34(2)
C18 C17 1.37(2)
C8 C7 1.332(18)
C8 C9 1.374(19)
C20 C19 1.338(16)
C20 C15 1.388(15)
C7 C6 1.411(16)
C16 C15 1.375(15)
C16 C17 1.392(18)
C15 N4 1.435(13)
C35 C36 1.351(14)
C35 C40 1.358(14)
C35 N8 1.450(12)
C34 N7 1.282(12)
C34 N8 1.333(12)
N7 C32 1.366(14)
N7 C31 1.460(14)
C33 C32 1.353(15)
C33 N8 1.366(13)
C27 C26 1.355(18)
C27 C28 1.42(2)
C40 C39 1.374(15)
N6 C24 1.328(14)
N6 C23 1.389(15)
N6 C25 1.438(13)
N5 C24 1.358(14)
N5 C22 1.363(18)
N5 C21 1.454(17)
C25 C26 1.353(14)
C25 C30 1.359(15)
C38 C39 1.364(18)
C38 C37 1.382(19)
C36 C37 1.416(17)
C23 C22 1.34(2)
C29 C28 1.373(19)
C29 C30 1.395(16)
N3 C14 1.301(13)
N3 C12 1.369(17)
N3 C11 1.459(15)
N2 C4 1.323(13)
N2 C3 1.398(12)
N2 C5 1.440(13)
C5 C6 1.361(15)
C5 C10 1.398(15)
N4 C14 1.348(13)
N4 C13 1.359(14)
C4 N1 1.316(14)
N1 C2 1.355(16)
N1 C1 1.440(16)
C10 C9 1.397(18)
C3 C2 1.375(16)
C12 C13 1.357(18)

loop_
_geom_torsion_atom_site_label_1
_geom_torsion_atom_site_label_2
_geom_torsion_atom_site_label_3
_geom_torsion_atom_site_label_4
_geom_torsion
C15 C20 C19 C18 0.2(18)
C17 C18 C19 C20 0(2)
C9 C8 C7 C6 -1.0(19)
C19 C18 C17 C16 -1(2)
C15 C16 C17 C18 3.5(18)
C17 C16 C15 C20 -3.8(16)
C17 C16 C15 N4 -180.0(9)
C19 C20 C15 C16 2.1(17)
C19 C20 C15 N4 178.2(10)
N8 C34 N7 C32 -1.9(11)
N8 C34 N7 C31 -177.4(10)
C36 C35 C40 C39 -0.6(16)
N8 C35 C40 C39 178.1(10)
N7 C34 N8 C33 0.5(11)
N7 C34 N8 C35 179.0(8)
C32 C33 N8 C34 1.1(12)
C32 C33 N8 C35 -177.4(9)
C36 C35 N8 C34 172.4(9)
C40 C35 N8 C34 -6.4(14)
C36 C35 N8 C33 -9.3(14)
C40 C35 N8 C33 171.8(10)
N8 C33 C32 N7 -2.2(12)
C34 N7 C32 C33 2.6(12)
C31 N7 C32 C33 178.1(10)
C24 N6 C25 C26 -156.9(10)
C23 N6 C25 C26 25.0(15)
C24 N6 C25 C30 23.5(15)
C23 N6 C25 C30 -154.6(11)
C30 C25 C26 C27 0.4(17)
N6 C25 C26 C27 -179.2(10)
C28 C27 C26 C25 -0.1(17)
C40 C35 C36 C37 0.4(17)
N8 C35 C36 C37 -178.4(10)
C24 N6 C23 C22 0.3(14)
C25 N6 C23 C22 178.7(10)
C23 N6 C24 N5 -0.2(12)
C25 N6 C24 N5 -178.6(9)
C22 N5 C24 N6 0.0(13)
C21 N5 C24 N6 177.9(11)
C39 C38 C37 C36 1.6(19)
C35 C36 C37 C38 -0.9(18)
C26 C25 C30 C29 0.7(17)
N6 C25 C30 C29 -179.7(10)
C28 C29 C30 C25 -2.2(18)
N6 C23 C22 N5 -0.3(15)
C24 N5 C22 C23 0.2(16)
C21 N5 C22 C23 -177.6(13)
C37 C38 C39 C40 -1.8(19)
C35 C40 C39 C38 1.3(18)
C30 C29 C28 C27 2.5(18)
C26 C27 C28 C29 -1.3(18)
C4 N2 C5 C6 -169.8(9)
C3 N2 C5 C6 10.3(14)
C4 N2 C5 C10 10.9(14)
C3 N2 C5 C10 -169.0(9)
C16 C15 N4 C14 -160.8(9)
C20 C15 N4 C14 23.0(14)
C16 C15 N4 C13 22.7(15)
C20 C15 N4 C13 -153.5(11)
C3 N2 C4 N1 -0.7(12)
C5 N2 C4 N1 179.4(8)
N2 C4 N1 C2 0.0(12)
N2 C4 N1 C1 -177.3(11)
C12 N3 C14 N4 1.3(12)
C11 N3 C14 N4 178.6(10)
C13 N4 C14 N3 -1.5(12)
C15 N4 C14 N3 -178.6(9)
C6 C5 C10 C9 1.2(16)
N2 C5 C10 C9 -179.5(9)
C4 N2 C3 C2 1.0(12)
C5 N2 C3 C2 -179.0(9)
C10 C5 C6 C7 0.6(15)
N2 C5 C6 C7 -178.6(9)
C8 C7 C6 C5 -0.7(17)
C14 N3 C12 C13 -0.5(14)
C11 N3 C12 C13 -177.8(11)
C4 N1 C2 C3 0.7(13)
C1 N1 C2 C3 178.0(12)
N2 C3 C2 N1 -1.0(13)
N3 C12 C13 N4 -0.4(14)
C14 N4 C13 C12 1.1(13)
C15 N4 C13 C12 178.0(10)
C7 C8 C9 C10 3(2)
C5 C10 C9 C8 -3.0(18)
